data_7156411
loop_
_publ_author_name
'Xie, Yang-Guo'
'Guo, Yi-Gong'
'Wu, Guo-Jing'
'Zhu, Sheng-Lan'
'Cheng, Tao-Fang'
'Zhang, Yu'
'Yan, Shi-Kai'
'Jin, Hui-Zi'
'Zhang, Wei-Dong'

_publ_section_title
;
 Xylopsides A-D, four rare guaiane dimers with two unique bridged
 pentacyclic skeletons from Xylopia vielana.
;
_journal_issue 37
_journal_name_full 'Organic &amp; biomolecular chemistry'
_journal_page_first 8408
_journal_page_last 8412
_journal_paper_doi 10.1039/c8ob01689e
_journal_volume 16
_journal_year 2018
_chemical_absolute_configuration ad
_chemical_formula_moiety 'C30 H40 O2'
_chemical_formula_sum 'C30 H40 O2'
_chemical_formula_weight 432.62
_chemical_name_systematic X-90
_space_group_crystal_system triclinic
_space_group_IT_number 1
_space_group_name_Hall 'P 1'
_space_group_name_H-M_alt 'P 1'
_symmetry_space_group_name_Hall 'P 1'
_symmetry_space_group_name_H-M 'P 1'
_atom_sites_solution_hydrogens geom
_audit_creation_method SHELXL-2014/7
_audit_update_record
;
2018-05-04 deposited with the CCDC.
2018-09-07 downloaded from the CCDC.
;
_cell_angle_alpha 97.812(2)
_cell_angle_beta 92.511(2)
_cell_angle_gamma 94.499(2)
_cell_formula_units_Z 2
_cell_length_a 7.6619(3)
_cell_length_b 7.6737(3)
_cell_length_c 21.9350(9)
_cell_measurement_reflns_used 7978
_cell_measurement_temperature 296(2)
_cell_measurement_theta_max 65.07
_cell_measurement_theta_min 5.80
_cell_volume 1271.83(9)
_computing_structure_refinement 'SHELXL-2014/7 (Sheldrick, 2014)'
_diffrn_ambient_temperature 296(2)
_diffrn_measured_fraction_theta_full 0.978
_diffrn_measured_fraction_theta_max 0.978
_diffrn_measurement_device_type 'Bruker APEX-II CCD'
_diffrn_measurement_method '\f and \w scans'
_diffrn_radiation_type CuK\a
_diffrn_radiation_wavelength 1.54178
_diffrn_reflns_av_R_equivalents 0.0371
_diffrn_reflns_av_unetI/netI 0.0503
_diffrn_reflns_Laue_measured_fraction_full 0.978
_diffrn_reflns_Laue_measured_fraction_max 0.978
_diffrn_reflns_limit_h_max 9
_diffrn_reflns_limit_h_min -8
_diffrn_reflns_limit_k_max 9
_diffrn_reflns_limit_k_min -9
_diffrn_reflns_limit_l_max 25
_diffrn_reflns_limit_l_min -25
_diffrn_reflns_number 12847
_diffrn_reflns_point_group_measured_fraction_full 0.978
_diffrn_reflns_point_group_measured_fraction_max 0.978
_diffrn_reflns_theta_full 65.098
_diffrn_reflns_theta_max 65.098
_diffrn_reflns_theta_min 5.801
_exptl_absorpt_coefficient_mu 0.524
_exptl_crystal_colour colorless
_exptl_crystal_density_diffrn 1.130
_exptl_crystal_description blcok
_exptl_crystal_F_000 472
_exptl_crystal_size_max 0.18
_exptl_crystal_size_mid 0.15
_exptl_crystal_size_min 0.12
_exptl_transmission_factor_max 0.7526
_exptl_transmission_factor_min 0.6687
_refine_diff_density_max 0.381
_refine_diff_density_min -0.302
_refine_diff_density_rms 0.081
_refine_ls_abs_structure_details
;
 Refined as an inversion twin.
;
_refine_ls_abs_structure_Flack -0.3(9)
_refine_ls_extinction_coef 0.037(6)
_refine_ls_extinction_expression Fc^*^=kFc[1+0.001xFc^2^\l^3^/sin(2\q)]^-1/4^
_refine_ls_extinction_method 'SHELXL-2014/7 (Sheldrick 2014'
_refine_ls_goodness_of_fit_ref 1.051
_refine_ls_hydrogen_treatment constr
_refine_ls_matrix_type full
_refine_ls_number_parameters 595
_refine_ls_number_reflns 7691
_refine_ls_number_restraints 3
_refine_ls_restrained_S_all 1.051
_refine_ls_R_factor_all 0.0999
_refine_ls_R_factor_gt 0.0931
_refine_ls_shift/su_max 0.000
_refine_ls_shift/su_mean 0.000
_refine_ls_structure_factor_coef Fsqd
_refine_ls_weighting_details 'w=1/[\s^2^(Fo^2^)+(0.1764P)^2^+1.3661P] where P=(Fo^2^+2Fc^2^)/3'
_refine_ls_weighting_scheme calc
_refine_ls_wR_factor_gt 0.2768
_refine_ls_wR_factor_ref 0.2842
_reflns_Friedel_coverage 1.000
_reflns_Friedel_fraction_full 0.978
_reflns_Friedel_fraction_max 0.978
_reflns_number_gt 6937
_reflns_number_total 7691
_reflns_threshold_expression 'I > 2\s(I)'
_cod_data_source_file c8ob01689e2.cif
_cod_data_source_block ta_a
_cod_depositor_comments 'Adding full bibliography for 7156410--7156411.cif.'
_cod_database_code 7156411
_shelx_shelxl_version_number 2014/7
_shelx_space_group_comment
;
The symmetry employed for this shelxl refinement is uniquely defined
by the following loop, which should always be used as a source of
symmetry information in preference to the above space-group names.
They are only intended as comments.
;

loop_
_space_group_symop_operation_xyz
'x, y, z'

loop_
_atom_site_label
_atom_site_type_symbol
_atom_site_fract_x
_atom_site_fract_y
_atom_site_fract_z
_atom_site_U_iso_or_equiv
_atom_site_adp_type
_atom_site_occupancy
_atom_site_site_symmetry_order
_atom_site_calc_flag
_atom_site_refinement_flags_posn
_atom_site_refinement_flags_adp
O1 O 1.3963(19) -0.0591(13) 0.0877(6) 0.124(4) Uani 1 1 d . .
C1 C 1.266(2) 0.0221(16) 0.0916(6) 0.089(4) Uani 1 1 d . .
O2 O 0.4236(9) 0.3614(8) 0.4208(4) 0.072(2) Uani 1 1 d . .
C2 C 1.286(2) 0.2196(15) 0.0958(6) 0.101(5) Uani 1 1 d . .
H2A H 1.1809 0.2603 0.0781 0.121 Uiso 1 1 calc R U
H2B H 1.3843 0.2555 0.0728 0.121 Uiso 1 1 calc R U
O3 O 0.1652(8) 0.1822(8) 0.5911(3) 0.0602(16) Uani 1 1 d . .
C3 C 1.3155(16) 0.3026(13) 0.1632(5) 0.070(3) Uani 1 1 d . .
H3 H 1.3881 0.2275 0.1845 0.084 Uiso 1 1 calc R U
C4 C 1.1436(13) 0.3149(11) 0.1951(4) 0.054(2) Uani 1 1 d . .
H4 H 1.0768 0.4051 0.1796 0.065 Uiso 1 1 calc R U
O4 O -0.0906(14) 1.3324(16) 0.9141(6) 0.117(4) Uani 1 1 d . .
C5 C 1.0236(12) 0.1391(10) 0.1935(4) 0.0489(19) Uani 1 1 d . .
C6 C 0.9566(17) 0.0382(14) 0.1312(4) 0.072(3) Uani 1 1 d . .
H6A H 0.8571 -0.0418 0.1379 0.086 Uiso 1 1 calc R U
H6B H 0.9136 0.1224 0.1062 0.086 Uiso 1 1 calc R U
C7 C 1.0835(18) -0.0675(14) 0.0943(4) 0.074(3) Uani 1 1 d . .
C8 C 1.1602(11) 0.3469(10) 0.2666(4) 0.0463(18) Uani 1 1 d . .
H8 H 1.2405 0.4481 0.2848 0.056 Uiso 1 1 calc R U
C9 C 0.9631(11) 0.3609(9) 0.2809(3) 0.0426(17) Uani 1 1 d . .
H9 H 0.9277 0.4780 0.2754 0.051 Uiso 1 1 calc R U
C10 C 0.8666(11) 0.2183(10) 0.2323(3) 0.0452(17) Uani 1 1 d . .
H10 H 0.7854 0.2708 0.2058 0.054 Uiso 1 1 calc R U
C11 C 0.9105(10) 0.3126(9) 0.3445(3) 0.0410(16) Uani 1 1 d . .
H11 H 1.0163 0.2903 0.3680 0.049 Uiso 1 1 calc R U
C14 C 0.8209(11) 0.4608(9) 0.3820(4) 0.0433(17) Uani 1 1 d . .
H14 H 0.7312 0.5005 0.3551 0.052 Uiso 1 1 calc R U
C13 C 0.7698(11) 0.0946(10) 0.2680(4) 0.0503(19) Uani 1 1 d . .
C12 C 0.7981(10) 0.1438(9) 0.3287(4) 0.0458(18) Uani 1 1 d . .
C15 C 0.7313(11) 0.4005(11) 0.4385(4) 0.0496(19) Uani 1 1 d . .
H15A H 0.8105 0.3330 0.4596 0.059 Uiso 1 1 calc R U
H15B H 0.7096 0.5039 0.4669 0.059 Uiso 1 1 calc R U
C17 C 0.5646(11) 0.0959(10) 0.4054(4) 0.0454(17) Uani 1 1 d . .
C16 C 0.5624(12) 0.2908(11) 0.4217(4) 0.052(2) Uani 1 1 d . .
C18 C 0.7380(12) 0.0392(10) 0.3789(5) 0.054(2) Uani 1 1 d . .
H18A H 0.8285 0.0543 0.4120 0.065 Uiso 1 1 calc R U
H18B H 0.7228 -0.0851 0.3623 0.065 Uiso 1 1 calc R U
C19 C 1.414(2) 0.4861(16) 0.1679(8) 0.100(5) Uani 1 1 d . .
H19A H 1.5152 0.4792 0.1434 0.150 Uiso 1 1 calc R U
H19B H 1.4515 0.5272 0.2101 0.150 Uiso 1 1 calc R U
H19C H 1.3384 0.5667 0.1530 0.150 Uiso 1 1 calc R U
C20 C 1.043(2) -0.2342(16) 0.0645(5) 0.092(4) Uani 1 1 d . .
C21 C 1.162(3) -0.3344(17) 0.0218(6) 0.120(7) Uani 1 1 d . .
H21A H 1.0919 -0.4181 -0.0078 0.179 Uiso 1 1 calc R U
H21B H 1.2392 -0.3956 0.0452 0.179 Uiso 1 1 calc R U
H21C H 1.2293 -0.2531 0.0006 0.179 Uiso 1 1 calc R U
C22 C 0.861(3) -0.326(2) 0.0710(8) 0.129(7) Uani 1 1 d . .
H22A H 0.8247 -0.4029 0.0335 0.193 Uiso 1 1 calc R U
H22B H 0.7786 -0.2393 0.0790 0.193 Uiso 1 1 calc R U
H22C H 0.8662 -0.3946 0.1046 0.193 Uiso 1 1 calc R U
C23 C 1.1232(13) -0.1473(11) 0.2389(5) 0.061(2) Uani 1 1 d . .
H23A H 1.0037 -0.1953 0.2387 0.092 Uiso 1 1 calc R U
H23B H 1.1865 -0.1706 0.2752 0.092 Uiso 1 1 calc R U
H23C H 1.1763 -0.2010 0.2030 0.092 Uiso 1 1 calc R U
C24 C 0.6467(15) -0.0586(15) 0.2379(6) 0.075(3) Uani 1 1 d . .
H24A H 0.5724 -0.0201 0.2068 0.113 Uiso 1 1 calc R U
H24B H 0.5760 -0.1029 0.2683 0.113 Uiso 1 1 calc R U
H24C H 0.7134 -0.1504 0.2192 0.113 Uiso 1 1 calc R U
C25 C 0.9570(13) 0.6187(11) 0.4043(4) 0.058(2) Uani 1 1 d . .
H25A H 1.0030 0.6655 0.3693 0.087 Uiso 1 1 calc R U
H25B H 1.0508 0.5800 0.4281 0.087 Uiso 1 1 calc R U
H25C H 0.9016 0.7088 0.4293 0.087 Uiso 1 1 calc R U
C26 C 0.4329(11) -0.0214(10) 0.4161(4) 0.0455(17) Uani 1 1 d . .
C27 C 0.4446(15) -0.2167(12) 0.4045(6) 0.075(3) Uani 1 1 d . .
H27A H 0.4776 -0.2499 0.3631 0.112 Uiso 1 1 calc R U
H27B H 0.3327 -0.2763 0.4101 0.112 Uiso 1 1 calc R U
H27C H 0.5309 -0.2493 0.4330 0.112 Uiso 1 1 calc R U
C28 C 0.2634(14) 0.0282(12) 0.4432(5) 0.062(2) Uani 1 1 d . .
H28A H 0.2689 0.1538 0.4549 0.093 Uiso 1 1 calc R U
H28B H 0.2450 -0.0294 0.4789 0.093 Uiso 1 1 calc R U
H28C H 0.1680 -0.0082 0.4132 0.093 Uiso 1 1 calc R U
C29 C 1.2105(10) 0.1686(10) 0.2806(4) 0.0459(17) Uani 1 1 d . .
H29 H 1.2856 0.1493 0.3131 0.055 Uiso 1 1 calc R U
C30 C 1.1282(11) 0.0440(10) 0.2384(4) 0.0459(17) Uani 1 1 d . .
C31 C 0.0869(10) 0.3121(10) 0.5856(3) 0.0437(17) Uani 1 1 d . .
C32 C 0.1859(10) 0.4745(10) 0.5665(4) 0.0451(17) Uani 1 1 d . .
H32A H 0.1044 0.5393 0.5452 0.054 Uiso 1 1 calc R U
H32B H 0.2733 0.4370 0.5379 0.054 Uiso 1 1 calc R U
C33 C 0.2766(9) 0.5972(10) 0.6217(4) 0.0440(17) Uani 1 1 d . .
H33 H 0.3329 0.5250 0.6491 0.053 Uiso 1 1 calc R U
C34 C 0.1456(10) 0.7067(9) 0.6586(4) 0.0431(16) Uani 1 1 d . .
H34 H 0.1096 0.7987 0.6350 0.052 Uiso 1 1 calc R U
C35 C -0.0144(10) 0.6001(10) 0.6738(4) 0.0472(18) Uani 1 1 d . .
C36 C -0.1442(11) 0.5045(11) 0.6247(5) 0.053(2) Uani 1 1 d . .
H36A H -0.2581 0.4938 0.6422 0.064 Uiso 1 1 calc R U
H36B H -0.1541 0.5763 0.5918 0.064 Uiso 1 1 calc R U
C37 C -0.1020(10) 0.3259(10) 0.5976(4) 0.0443(17) Uani 1 1 d . .
C38 C 0.2266(10) 0.7960(10) 0.7231(4) 0.0460(17) Uani 1 1 d . .
H38 H 0.3473 0.7654 0.7293 0.055 Uiso 1 1 calc R U
C39 C 0.1110(11) 0.7268(10) 0.7710(4) 0.0490(18) Uani 1 1 d . .
H39 H 0.1800 0.6616 0.7975 0.059 Uiso 1 1 calc R U
C40 C -0.0296(11) 0.6037(10) 0.7345(4) 0.0498(19) Uani 1 1 d . .
C41 C 0.2170(11) 0.9997(10) 0.7377(4) 0.0478(18) Uani 1 1 d . .
H41 H 0.3084 1.0715 0.7203 0.057 Uiso 1 1 calc R U
C42 C 0.2248(11) 1.0177(12) 0.8083(4) 0.054(2) Uani 1 1 d . .
H42 H 0.3246 0.9597 0.8232 0.065 Uiso 1 1 calc R U
C43 C 0.0520(11) 0.8994(11) 0.8104(4) 0.0504(19) Uani 1 1 d . .
C44 C -0.0680(11) 0.9780(11) 0.7658(4) 0.0475(18) Uani 1 1 d . .
C45 C 0.0331(11) 1.0399(10) 0.7231(4) 0.0471(18) Uani 1 1 d . .
H45 H -0.0046 1.0968 0.6907 0.056 Uiso 1 1 calc R U
C46 C 0.2312(14) 1.2115(16) 0.8407(5) 0.078(3) Uani 1 1 d . .
H46 H 0.1429 1.2735 0.8206 0.094 Uiso 1 1 calc R U
C47 C 0.1892(16) 1.210(2) 0.9096(6) 0.104(5) Uani 1 1 d . .
H47A H 0.2363 1.1095 0.9249 0.124 Uiso 1 1 calc R U
H47B H 0.2416 1.3170 0.9345 0.124 Uiso 1 1 calc R U
C48 C -0.0104(16) 1.198(2) 0.9130(5) 0.086(4) Uani 1 1 d . .
C49 C -0.1014(15) 1.0153(19) 0.9096(5) 0.078(3) Uani 1 1 d . .
C50 C -0.0134(16) 0.8657(18) 0.8725(5) 0.076(3) Uani 1 1 d . .
H50A H 0.0854 0.8378 0.8975 0.092 Uiso 1 1 calc R U
H50B H -0.0964 0.7619 0.8657 0.092 Uiso 1 1 calc R U
C51 C 0.4183(12) 0.7201(12) 0.5987(4) 0.057(2) Uani 1 1 d . .
H51A H 0.5027 0.6511 0.5778 0.085 Uiso 1 1 calc R U
H51B H 0.4758 0.7971 0.6331 0.085 Uiso 1 1 calc R U
H51C H 0.3655 0.7893 0.5708 0.085 Uiso 1 1 calc R U
C52 C -0.2217(11) 0.1830(10) 0.5839(4) 0.0481(18) Uani 1 1 d . .
C53 C -0.1779(13) 0.0048(12) 0.5568(5) 0.060(2) Uani 1 1 d . .
H53A H -0.2594 -0.0401 0.5227 0.091 Uiso 1 1 calc R U
H53B H -0.1850 -0.0731 0.5875 0.091 Uiso 1 1 calc R U
H53C H -0.0611 0.0123 0.5427 0.091 Uiso 1 1 calc R U
C54 C -0.4133(12) 0.1958(14) 0.5937(6) 0.069(3) Uani 1 1 d . .
H54A H -0.4596 0.2731 0.5673 0.104 Uiso 1 1 calc R U
H54B H -0.4280 0.2419 0.6360 0.104 Uiso 1 1 calc R U
H54C H -0.4747 0.0807 0.5843 0.104 Uiso 1 1 calc R U
C55 C -0.1682(16) 0.5000(13) 0.7651(6) 0.075(3) Uani 1 1 d . .
H55A H -0.2085 0.3940 0.7381 0.112 Uiso 1 1 calc R U
H55B H -0.2649 0.5703 0.7736 0.112 Uiso 1 1 calc R U
H55C H -0.1192 0.4701 0.8029 0.112 Uiso 1 1 calc R U
C56 C -0.2599(12) 0.9729(13) 0.7652(5) 0.061(2) Uani 1 1 d . .
H56A H -0.3025 1.0287 0.7315 0.091 Uiso 1 1 calc R U
H56B H -0.2942 1.0342 0.8033 0.091 Uiso 1 1 calc R U
H56C H -0.3086 0.8524 0.7603 0.091 Uiso 1 1 calc R U
C57 C 0.4121(16) 1.3065(17) 0.8367(7) 0.090(4) Uani 1 1 d . .
H57A H 0.4535 1.2746 0.7963 0.134 Uiso 1 1 calc R U
H57B H 0.4921 1.2727 0.8670 0.134 Uiso 1 1 calc R U
H57C H 0.4044 1.4318 0.8442 0.134 Uiso 1 1 calc R U
C58 C -0.2517(16) 0.987(2) 0.9386(5) 0.093(4) Uani 1 1 d . .
C59 C -0.354(3) 0.808(3) 0.9307(10) 0.135(7) Uani 1 1 d . .
H59A H -0.4475 0.8042 0.9000 0.202 Uiso 1 1 calc R U
H59B H -0.4008 0.7874 0.9691 0.202 Uiso 1 1 calc R U
H59C H -0.2769 0.7183 0.9179 0.202 Uiso 1 1 calc R U
C60 C -0.336(2) 1.127(3) 0.9798(7) 0.120(6) Uani 1 1 d . .
H60A H -0.4269 1.1723 0.9566 0.180 Uiso 1 1 calc R U
H60B H -0.2487 1.2219 0.9952 0.180 Uiso 1 1 calc R U
H60C H -0.3845 1.0771 1.0137 0.180 Uiso 1 1 calc R U

loop_
_atom_site_aniso_label
_atom_site_aniso_U_11
_atom_site_aniso_U_22
_atom_site_aniso_U_33
_atom_site_aniso_U_23
_atom_site_aniso_U_13
_atom_site_aniso_U_12
O1 0.150(11) 0.077(6) 0.144(9) -0.008(6) 0.062(8) 0.020(6)
C1 0.136(12) 0.062(6) 0.073(7) 0.005(5) 0.060(7) 0.013(7)
O2 0.050(4) 0.049(3) 0.120(6) 0.008(3) 0.029(4) 0.014(3)
C2 0.171(15) 0.067(6) 0.080(7) 0.029(6) 0.074(9) 0.029(8)
O3 0.038(3) 0.056(3) 0.088(4) 0.008(3) 0.019(3) 0.009(3)
C3 0.092(8) 0.053(5) 0.072(6) 0.014(4) 0.038(5) 0.016(5)
C4 0.066(6) 0.045(4) 0.054(5) 0.011(3) 0.018(4) 0.003(4)
O4 0.073(6) 0.122(8) 0.142(9) -0.040(7) 0.013(6) 0.021(6)
C5 0.061(5) 0.041(4) 0.044(4) 0.006(3) 0.001(4) 0.004(4)
C6 0.104(9) 0.062(5) 0.045(5) -0.007(4) 0.013(5) 0.007(5)
C7 0.116(10) 0.066(6) 0.043(5) 0.003(4) 0.016(5) 0.027(6)
C8 0.043(4) 0.041(4) 0.054(4) -0.001(3) 0.016(3) 0.002(3)
C9 0.054(5) 0.029(3) 0.047(4) 0.009(3) 0.010(3) 0.008(3)
C10 0.052(5) 0.040(4) 0.044(4) 0.009(3) -0.004(3) 0.006(3)
C11 0.041(4) 0.037(4) 0.047(4) 0.011(3) 0.008(3) 0.004(3)
C14 0.044(4) 0.037(4) 0.049(4) 0.004(3) 0.012(3) 0.003(3)
C13 0.041(4) 0.039(4) 0.071(5) 0.005(4) 0.006(4) 0.005(3)
C12 0.044(4) 0.031(3) 0.064(5) 0.005(3) 0.012(4) 0.011(3)
C15 0.046(4) 0.051(4) 0.049(4) 0.000(3) 0.010(3) -0.007(4)
C17 0.042(4) 0.036(4) 0.060(5) 0.007(3) 0.007(3) 0.009(3)
C16 0.057(5) 0.045(4) 0.056(5) 0.015(3) 0.024(4) 0.003(4)
C18 0.051(5) 0.038(4) 0.078(6) 0.018(4) 0.015(4) 0.009(3)
C19 0.099(10) 0.072(7) 0.135(11) 0.021(7) 0.070(9) -0.001(7)
C20 0.149(14) 0.073(7) 0.051(5) -0.005(5) -0.013(7) 0.017(8)
C21 0.23(2) 0.058(6) 0.066(7) -0.014(5) 0.000(9) 0.023(9)
C22 0.153(17) 0.100(11) 0.115(12) -0.014(9) -0.034(11) -0.031(11)
C23 0.068(6) 0.035(4) 0.084(6) 0.019(4) 0.010(5) 0.010(4)
C24 0.059(6) 0.067(6) 0.094(7) -0.003(5) 0.002(5) -0.005(5)
C25 0.058(5) 0.048(4) 0.065(5) 0.002(4) 0.016(4) -0.017(4)
C26 0.045(4) 0.037(4) 0.056(4) 0.010(3) 0.006(3) 0.007(3)
C27 0.065(6) 0.039(4) 0.126(9) 0.022(5) 0.036(6) 0.004(4)
C28 0.064(6) 0.048(4) 0.074(6) 0.010(4) 0.020(5) -0.005(4)
C29 0.038(4) 0.053(4) 0.048(4) 0.011(3) 0.010(3) 0.003(3)
C30 0.054(5) 0.043(4) 0.045(4) 0.014(3) 0.009(3) 0.010(3)
C31 0.042(4) 0.048(4) 0.043(4) 0.008(3) 0.005(3) 0.009(3)
C32 0.036(4) 0.052(4) 0.046(4) 0.002(3) 0.006(3) 0.006(3)
C33 0.031(4) 0.044(4) 0.058(4) 0.006(3) 0.007(3) 0.007(3)
C34 0.041(4) 0.033(3) 0.054(4) 0.001(3) 0.002(3) 0.003(3)
C35 0.035(4) 0.042(4) 0.067(5) 0.008(3) 0.007(3) 0.013(3)
C36 0.028(4) 0.048(4) 0.080(6) 0.004(4) -0.007(4) 0.003(3)
C37 0.030(4) 0.052(4) 0.049(4) 0.005(3) 0.007(3) -0.009(3)
C38 0.034(4) 0.050(4) 0.053(4) 0.004(3) 0.000(3) 0.006(3)
C39 0.048(5) 0.048(4) 0.051(4) 0.005(3) 0.006(3) 0.007(3)
C40 0.049(5) 0.040(4) 0.061(5) 0.005(3) 0.006(4) 0.010(3)
C41 0.037(4) 0.047(4) 0.056(4) -0.004(3) 0.012(3) -0.003(3)
C42 0.036(4) 0.062(5) 0.058(5) -0.013(4) -0.002(3) 0.010(4)
C43 0.042(4) 0.058(5) 0.049(4) -0.006(3) -0.004(3) 0.014(4)
C44 0.041(4) 0.045(4) 0.055(4) -0.004(3) 0.002(3) 0.010(3)
C45 0.054(5) 0.037(4) 0.049(4) 0.006(3) -0.002(3) 0.005(3)
C46 0.050(6) 0.088(7) 0.079(7) -0.043(6) 0.007(5) -0.002(5)
C47 0.055(7) 0.152(13) 0.078(7) -0.056(8) 0.003(5) -0.022(7)
C48 0.061(7) 0.121(10) 0.068(6) -0.028(6) 0.006(5) 0.032(7)
C49 0.060(6) 0.125(10) 0.046(5) -0.005(5) 0.009(4) 0.011(6)
C50 0.066(7) 0.109(9) 0.058(5) 0.013(5) 0.012(5) 0.024(6)
C51 0.044(5) 0.056(5) 0.067(5) 0.003(4) 0.012(4) -0.011(4)
C52 0.036(4) 0.042(4) 0.063(5) 0.007(3) -0.006(3) -0.008(3)
C53 0.054(5) 0.055(5) 0.067(5) -0.001(4) 0.000(4) -0.006(4)
C54 0.027(4) 0.068(6) 0.110(8) 0.007(5) 0.000(4) -0.003(4)
C55 0.071(7) 0.049(5) 0.108(8) 0.020(5) 0.038(6) -0.001(5)
C56 0.040(5) 0.068(5) 0.070(6) -0.002(4) 0.002(4) 0.004(4)
C57 0.064(7) 0.081(7) 0.108(9) -0.038(7) 0.006(6) -0.010(6)
C58 0.063(7) 0.170(14) 0.051(5) 0.015(7) 0.012(5) 0.026(8)
C59 0.116(13) 0.158(17) 0.138(14) 0.045(13) 0.053(11) -0.013(12)
C60 0.078(9) 0.21(2) 0.079(8) 0.013(10) 0.031(7) 0.032(11)

loop_
_atom_type_symbol
_atom_type_description
_atom_type_scat_dispersion_real
_atom_type_scat_dispersion_imag
_atom_type_scat_source
C C 0.0181 0.0091 'International Tables Vol C Tables 4.2.6.8 and 6.1.1.4'
H H 0.0000 0.0000 'International Tables Vol C Tables 4.2.6.8 and 6.1.1.4'
O O 0.0492 0.0322 'International Tables Vol C Tables 4.2.6.8 and 6.1.1.4'

loop_
_geom_angle_atom_site_label_1
_geom_angle_atom_site_label_2
_geom_angle_atom_site_label_3
_geom_angle
O1 C1 C2 119.3(14)
O1 C1 C7 122.7(11)
C2 C1 C7 118.0(13)
C1 C2 C3 109.9(10)
C1 C2 H2A 109.7
C3 C2 H2A 109.7
C1 C2 H2B 109.7
C3 C2 H2B 109.7
H2A C2 H2B 108.2
C4 C3 C2 111.6(11)
C4 C3 C19 110.2(8)
C2 C3 C19 110.4(10)
C4 C3 H3 108.2
C2 C3 H3 108.2
C19 C3 H3 108.2
C3 C4 C8 115.6(8)
C3 C4 C5 117.0(7)
C8 C4 C5 92.8(6)
C3 C4 H4 110.1
C8 C4 H4 110.1
C5 C4 H4 110.1
C6 C5 C30 119.0(7)
C6 C5 C4 118.7(7)
C30 C5 C4 101.1(7)
C6 C5 C10 111.9(8)
C30 C5 C10 105.2(6)
C4 C5 C10 98.3(6)
C7 C6 C5 117.7(10)
C7 C6 H6A 107.9
C5 C6 H6A 107.9
C7 C6 H6B 107.9
C5 C6 H6B 107.9
H6A C6 H6B 107.2
C20 C7 C6 124.1(13)
C20 C7 C1 119.7(12)
C6 C7 C1 116.2(10)
C29 C8 C4 101.1(6)
C29 C8 C9 107.9(6)
C4 C8 C9 100.0(7)
C29 C8 H8 115.3
C4 C8 H8 115.3
C9 C8 H8 115.3
C10 C9 C11 106.0(6)
C10 C9 C8 103.0(6)
C11 C9 C8 115.8(6)
C10 C9 H9 110.5
C11 C9 H9 110.5
C8 C9 H9 110.5
C13 C10 C9 105.3(6)
C13 C10 C5 115.8(6)
C9 C10 C5 103.2(6)
C13 C10 H10 110.7
C9 C10 H10 110.7
C5 C10 H10 110.7
C12 C11 C14 114.3(6)
C12 C11 C9 103.8(6)
C14 C11 C9 112.2(6)
C12 C11 H11 108.8
C14 C11 H11 108.8
C9 C11 H11 108.8
C11 C14 C25 109.7(7)
C11 C14 C15 112.8(6)
C25 C14 C15 109.1(6)
C11 C14 H14 108.4
C25 C14 H14 108.4
C15 C14 H14 108.4
C12 C13 C10 111.5(7)
C12 C13 C24 125.6(9)
C10 C13 C24 122.7(9)
C13 C12 C11 113.2(7)
C13 C12 C18 126.2(7)
C11 C12 C18 120.4(7)
C16 C15 C14 113.1(7)
C16 C15 H15A 109.0
C14 C15 H15A 109.0
C16 C15 H15B 109.0
C14 C15 H15B 109.0
H15A C15 H15B 107.8
C26 C17 C16 123.7(7)
C26 C17 C18 122.7(7)
C16 C17 C18 113.5(7)
O2 C16 C15 120.1(8)
O2 C16 C17 120.8(8)
C15 C16 C17 119.1(8)
C12 C18 C17 112.9(6)
C12 C18 H18A 109.0
C17 C18 H18A 109.0
C12 C18 H18B 109.0
C17 C18 H18B 109.0
H18A C18 H18B 107.8
C3 C19 H19A 109.5
C3 C19 H19B 109.5
H19A C19 H19B 109.5
C3 C19 H19C 109.5
H19A C19 H19C 109.5
H19B C19 H19C 109.5
C7 C20 C21 124.7(15)
C7 C20 C22 118.9(14)
C21 C20 C22 116.3(13)
C20 C21 H21A 109.5
C20 C21 H21B 109.5
H21A C21 H21B 109.5
C20 C21 H21C 109.5
H21A C21 H21C 109.5
H21B C21 H21C 109.5
C20 C22 H22A 109.5
C20 C22 H22B 109.5
H22A C22 H22B 109.5
C20 C22 H22C 109.5
H22A C22 H22C 109.5
H22B C22 H22C 109.5
C30 C23 H23A 109.5
C30 C23 H23B 109.5
H23A C23 H23B 109.5
C30 C23 H23C 109.5
H23A C23 H23C 109.5
H23B C23 H23C 109.5
C13 C24 H24A 109.5
C13 C24 H24B 109.5
H24A C24 H24B 109.5
C13 C24 H24C 109.5
H24A C24 H24C 109.5
H24B C24 H24C 109.5
C14 C25 H25A 109.5
C14 C25 H25B 109.5
H25A C25 H25B 109.5
C14 C25 H25C 109.5
H25A C25 H25C 109.5
H25B C25 H25C 109.5
C17 C26 C27 122.8(8)
C17 C26 C28 124.4(7)
C27 C26 C28 112.8(7)
C26 C27 H27A 109.5
C26 C27 H27B 109.5
H27A C27 H27B 109.5
C26 C27 H27C 109.5
H27A C27 H27C 109.5
H27B C27 H27C 109.5
C26 C28 H28A 109.5
C26 C28 H28B 109.5
H28A C28 H28B 109.5
C26 C28 H28C 109.5
H28A C28 H28C 109.5
H28B C28 H28C 109.5
C30 C29 C8 108.2(7)
C30 C29 H29 125.9
C8 C29 H29 125.9
C29 C30 C23 126.2(8)
C29 C30 C5 107.0(7)
C23 C30 C5 126.5(8)
O3 C31 C37 124.3(7)
O3 C31 C32 119.2(7)
C37 C31 C32 116.5(7)
C31 C32 C33 112.4(6)
C31 C32 H32A 109.1
C33 C32 H32A 109.1
C31 C32 H32B 109.1
C33 C32 H32B 109.1
H32A C32 H32B 107.9
C51 C33 C32 109.1(7)
C51 C33 C34 110.0(7)
C32 C33 C34 112.1(6)
C51 C33 H33 108.5
C32 C33 H33 108.5
C34 C33 H33 108.5
C35 C34 C33 114.0(6)
C35 C34 C38 103.6(6)
C33 C34 C38 112.3(6)
C35 C34 H34 108.9
C33 C34 H34 108.9
C38 C34 H34 108.9
C40 C35 C34 112.9(7)
C40 C35 C36 124.9(8)
C34 C35 C36 122.1(7)
C37 C36 C35 115.6(7)
C37 C36 H36A 108.4
C35 C36 H36A 108.4
C37 C36 H36B 108.4
C35 C36 H36B 108.4
H36A C36 H36B 107.4
C52 C37 C36 124.6(7)
C52 C37 C31 121.1(7)
C36 C37 C31 114.4(7)
C39 C38 C41 102.3(6)
C39 C38 C34 106.5(6)
C41 C38 C34 116.0(7)
C39 C38 H38 110.5
C41 C38 H38 110.5
C34 C38 H38 110.5
C40 C39 C38 105.2(7)
C40 C39 C43 117.4(7)
C38 C39 C43 104.5(7)
C40 C39 H39 109.8
C38 C39 H39 109.8
C43 C39 H39 109.8
C35 C40 C39 111.6(7)
C35 C40 C55 126.2(9)
C39 C40 C55 122.2(8)
C45 C41 C42 102.2(6)
C45 C41 C38 108.2(6)
C42 C41 C38 98.9(7)
C45 C41 H41 115.2
C42 C41 H41 115.2
C38 C41 H41 115.2
C41 C42 C43 94.0(6)
C41 C42 C46 114.0(9)
C43 C42 C46 117.2(7)
C41 C42 H42 110.2
C43 C42 H42 110.2
C46 C42 H42 110.2
C50 C43 C44 119.3(8)
C50 C43 C42 119.2(8)
C44 C43 C42 100.7(7)
C50 C43 C39 112.8(8)
C44 C43 C39 104.4(6)
C42 C43 C39 97.2(6)
C45 C44 C56 125.5(8)
C45 C44 C43 107.6(7)
C56 C44 C43 126.7(8)
C44 C45 C41 107.2(7)
C44 C45 H45 126.4
C41 C45 H45 126.4
C57 C46 C42 110.4(8)
C57 C46 C47 109.9(9)
C42 C46 C47 108.8(12)
C57 C46 H46 109.2
C42 C46 H46 109.2
C47 C46 H46 109.2
C48 C47 C46 107.7(11)
C48 C47 H47A 110.2
C46 C47 H47A 110.2
C48 C47 H47B 110.2
C46 C47 H47B 110.2
H47A C47 H47B 108.5
O4 C48 C49 122.9(12)
O4 C48 C47 120.5(15)
C49 C48 C47 116.4(12)
C58 C49 C48 121.1(13)
C58 C49 C50 122.7(14)
C48 C49 C50 116.2(10)
C43 C50 C49 117.0(10)
C43 C50 H50A 108.0
C49 C50 H50A 108.0
C43 C50 H50B 108.0
C49 C50 H50B 108.0
H50A C50 H50B 107.3
C33 C51 H51A 109.5
C33 C51 H51B 109.5
H51A C51 H51B 109.5
C33 C51 H51C 109.5
H51A C51 H51C 109.5
H51B C51 H51C 109.5
C37 C52 C53 124.1(8)
C37 C52 C54 121.8(8)
C53 C52 C54 114.1(7)
C52 C53 H53A 109.5
C52 C53 H53B 109.5
H53A C53 H53B 109.5
C52 C53 H53C 109.5
H53A C53 H53C 109.5
H53B C53 H53C 109.5
C52 C54 H54A 109.5
C52 C54 H54B 109.5
H54A C54 H54B 109.5
C52 C54 H54C 109.5
H54A C54 H54C 109.5
H54B C54 H54C 109.5
C40 C55 H55A 109.5
C40 C55 H55B 109.5
H55A C55 H55B 109.5
C40 C55 H55C 109.5
H55A C55 H55C 109.5
H55B C55 H55C 109.5
C44 C56 H56A 109.5
C44 C56 H56B 109.5
H56A C56 H56B 109.5
C44 C56 H56C 109.5
H56A C56 H56C 109.5
H56B C56 H56C 109.5
C46 C57 H57A 109.5
C46 C57 H57B 109.5
H57A C57 H57B 109.5
C46 C57 H57C 109.5
H57A C57 H57C 109.5
H57B C57 H57C 109.5
C49 C58 C60 124.7(16)
C49 C58 C59 121.6(14)
C60 C58 C59 113.7(13)
C58 C59 H59A 109.5
C58 C59 H59B 109.5
H59A C59 H59B 109.5
C58 C59 H59C 109.5
H59A C59 H59C 109.5
H59B C59 H59C 109.5
C58 C60 H60A 109.5
C58 C60 H60B 109.5
H60A C60 H60B 109.5
C58 C60 H60C 109.5
H60A C60 H60C 109.5
H60B C60 H60C 109.5

loop_
_geom_bond_atom_site_label_1
_geom_bond_atom_site_label_2
_geom_bond_distance
O1 C1 1.215(19)
C1 C2 1.501(17)
C1 C7 1.52(2)
O2 C16 1.231(12)
C2 C3 1.527(18)
C2 H2A 0.9700
C2 H2B 0.9700
O3 C31 1.220(10)
C3 C4 1.521(14)
C3 C19 1.534(16)
C3 H3 0.9800
C4 C8 1.554(12)
C4 C5 1.568(11)
C4 H4 0.9800
O4 C48 1.238(18)
C5 C6 1.522(12)
C5 C30 1.537(11)
C5 C10 1.614(12)
C6 C7 1.507(15)
C6 H6A 0.9700
C6 H6B 0.9700
C7 C20 1.361(16)
C8 C29 1.517(12)
C8 C9 1.565(11)
C8 H8 0.9800
C9 C10 1.539(10)
C9 C11 1.553(10)
C9 H9 0.9800
C10 C13 1.486(12)
C10 H10 0.9800
C11 C12 1.490(10)
C11 C14 1.536(10)
C11 H11 0.9800
C14 C25 1.546(11)
C14 C15 1.549(11)
C14 H14 0.9800
C13 C12 1.337(12)
C13 C24 1.506(13)
C12 C18 1.515(11)
C15 C16 1.490(12)
C15 H15A 0.9700
C15 H15B 0.9700
C17 C26 1.348(11)
C17 C16 1.492(11)
C17 C18 1.544(12)
C18 H18A 0.9700
C18 H18B 0.9700
C19 H19A 0.9600
C19 H19B 0.9600
C19 H19C 0.9600
C20 C21 1.51(2)
C20 C22 1.54(3)
C21 H21A 0.9600
C21 H21B 0.9600
C21 H21C 0.9600
C22 H22A 0.9600
C22 H22B 0.9600
C22 H22C 0.9600
C23 C30 1.466(11)
C23 H23A 0.9600
C23 H23B 0.9600
C23 H23C 0.9600
C24 H24A 0.9600
C24 H24B 0.9600
C24 H24C 0.9600
C25 H25A 0.9600
C25 H25B 0.9600
C25 H25C 0.9600
C26 C27 1.497(12)
C26 C28 1.507(13)
C27 H27A 0.9600
C27 H27B 0.9600
C27 H27C 0.9600
C28 H28A 0.9600
C28 H28B 0.9600
C28 H28C 0.9600
C29 C30 1.336(12)
C29 H29 0.9300
C31 C37 1.492(11)
C31 C32 1.525(11)
C32 C33 1.532(11)
C32 H32A 0.9700
C32 H32B 0.9700
C33 C51 1.529(11)
C33 C34 1.545(10)
C33 H33 0.9800
C34 C35 1.495(11)
C34 C38 1.564(11)
C34 H34 0.9800
C35 C40 1.339(12)
C35 C36 1.505(12)
C36 C37 1.484(12)
C36 H36A 0.9700
C36 H36B 0.9700
C37 C52 1.365(10)
C38 C39 1.526(11)
C38 C41 1.561(11)
C38 H38 0.9800
C39 C40 1.501(12)
C39 C43 1.588(11)
C39 H39 0.9800
C40 C55 1.512(12)
C41 C45 1.496(12)
C41 C42 1.533(12)
C41 H41 0.9800
C42 C43 1.552(13)
C42 C46 1.556(13)
C42 H42 0.9800
C43 C50 1.518(14)
C43 C44 1.529(12)
C44 C45 1.352(13)
C44 C56 1.467(12)
C45 H45 0.9300
C46 C57 1.526(15)
C46 C47 1.559(18)
C46 H46 0.9800
C47 C48 1.531(17)
C47 H47A 0.9700
C47 H47B 0.9700
C48 C49 1.51(2)
C49 C58 1.356(17)
C49 C50 1.534(17)
C50 H50A 0.9700
C50 H50B 0.9700
C51 H51A 0.9600
C51 H51B 0.9600
C51 H51C 0.9600
C52 C53 1.485(13)
C52 C54 1.502(13)
C53 H53A 0.9600
C53 H53B 0.9600
C53 H53C 0.9600
C54 H54A 0.9600
C54 H54B 0.9600
C54 H54C 0.9600
C55 H55A 0.9600
C55 H55B 0.9600
C55 H55C 0.9600
C56 H56A 0.9600
C56 H56B 0.9600
C56 H56C 0.9600
C57 H57A 0.9600
C57 H57B 0.9600
C57 H57C 0.9600
C58 C60 1.51(2)
C58 C59 1.51(3)
C59 H59A 0.9600
C59 H59B 0.9600
C59 H59C 0.9600
C60 H60A 0.9600
C60 H60B 0.9600
C60 H60C 0.9600
